data_4124893
loop_
_publ_author_name
'Imada, Yasuyuki'
'Nakano, Hideyuki'
'Furukawa, Ko'
'Kishi, Ryohei'
'Nakano, Masayoshi'
'Maruyama, Hitoshi'
'Nakamoto, Masaaki'
'Sekiguchi, Akira'
'Ogawa, Masahiro'
'Ohta, Toshiaki'
'Yamamoto, Yohsuke'

_publ_section_title
;
 Isolation of Hypervalent Group-16 Radicals and Their Application in
 Organic-Radical Batteries.
;
_journal_issue 2
_journal_name_full 'Journal of the American Chemical Society'
_journal_page_first 479
_journal_page_last 482
_journal_paper_doi 10.1021/jacs.5b10774
_journal_volume 138
_journal_year 2016
_chemical_formula_sum 'C24 H23 F20 N O2 Se'
_chemical_formula_weight 816.39
_chemical_name_systematic
;
 ?
;
_space_group_IT_number 14
_symmetry_cell_setting monoclinic
_symmetry_space_group_name_Hall '-P 2yn'
_symmetry_space_group_name_H-M 'P 1 21/n 1'
_atom_sites_solution_hydrogens geom
_atom_sites_solution_primary direct
_atom_sites_solution_secondary difmap
_audit_creation_method SHELXL-97
_cell_angle_alpha 90.00
_cell_angle_beta 109.009(2)
_cell_angle_gamma 90.00
_cell_formula_units_Z 4
_cell_length_a 11.6841(8)
_cell_length_b 15.3770(10)
_cell_length_c 17.5469(12)
_cell_measurement_reflns_used 25520
_cell_measurement_temperature 173(2)
_cell_measurement_theta_max 27.615
_cell_measurement_theta_min 3.230
_cell_volume 2980.7(3)
_computing_cell_refinement PROCESS-AUTO
_computing_data_collection PROCESS-AUTO
_computing_molecular_graphics 'Yadokari-XG 2009 (Wakita Nemoto et al., 2009)'
_computing_publication_material 'Yadokari-XG 2009 (Wakita,Nemoto et al., 2009)'
_computing_structure_refinement 'SHELXL-97 (Sheldrick, 1997)'
_computing_structure_solution SIR-2004
_diffrn_ambient_temperature 173(2)
_diffrn_detector_area_resol_mean 10.0
_diffrn_measured_fraction_theta_full 0.998
_diffrn_measured_fraction_theta_max 0.998
_diffrn_measurement_device_type 'Rigaku SCXmini'
_diffrn_measurement_method \w-scans
_diffrn_radiation_monochromator Graphite
_diffrn_radiation_source 'long-fine-focus sealed tube'
_diffrn_radiation_type MoK\a
_diffrn_radiation_wavelength 0.71075
_diffrn_reflns_av_R_equivalents 0.0512
_diffrn_reflns_av_sigmaI/netI 0.0397
_diffrn_reflns_limit_h_max 15
_diffrn_reflns_limit_h_min -15
_diffrn_reflns_limit_k_max 19
_diffrn_reflns_limit_k_min -19
_diffrn_reflns_limit_l_max 22
_diffrn_reflns_limit_l_min -22
_diffrn_reflns_number 30676
_diffrn_reflns_theta_full 27.49
_diffrn_reflns_theta_max 27.49
_diffrn_reflns_theta_min 3.23
_exptl_absorpt_coefficient_mu 1.411
_exptl_absorpt_correction_T_max 1.0000
_exptl_absorpt_correction_T_min 0.6908
_exptl_absorpt_correction_type multi-scan
_exptl_absorpt_process_details
;
 'ABSCOR (Higashi, 1995)'
;
_exptl_crystal_colour colorless
_exptl_crystal_density_diffrn 1.819
_exptl_crystal_density_method 'not measured'
_exptl_crystal_description plate
_exptl_crystal_F_000 1616
_exptl_crystal_size_max 0.63
_exptl_crystal_size_mid 0.48
_exptl_crystal_size_min 0.25
_refine_diff_density_max 0.516
_refine_diff_density_min -0.379
_refine_diff_density_rms 0.066
_refine_ls_extinction_method none
_refine_ls_goodness_of_fit_ref 1.034
_refine_ls_hydrogen_treatment constr
_refine_ls_matrix_type full
_refine_ls_number_parameters 437
_refine_ls_number_reflns 6811
_refine_ls_number_restraints 0
_refine_ls_restrained_S_all 1.034
_refine_ls_R_factor_all 0.0630
_refine_ls_R_factor_gt 0.0430
_refine_ls_shift/su_max 0.001
_refine_ls_shift/su_mean 0.000
_refine_ls_structure_factor_coef Fsqd
_refine_ls_weighting_details 'calc w=1/[\s^2^(Fo^2^)+(0.0438P)^2^+2.6320P] where P=(Fo^2^+2Fc^2^)/3'
_refine_ls_weighting_scheme calc
_refine_ls_wR_factor_gt 0.0963
_refine_ls_wR_factor_ref 0.1062
_reflns_number_gt 5264
_reflns_number_total 6811
_reflns_threshold_expression >2sigma(I)
_cod_data_source_file ja5b10774_si_002.cif
_cod_data_source_block 5-Et4N
_cod_original_sg_symbol_H-M 'P 21/n'
_cod_database_code 4124893

loop_
_symmetry_equiv_pos_as_xyz
'x, y, z'
'-x+1/2, y+1/2, -z+1/2'
'-x, -y, -z'
'x-1/2, -y-1/2, z-1/2'

loop_
_atom_site_label
_atom_site_type_symbol
_atom_site_fract_x
_atom_site_fract_y
_atom_site_fract_z
_atom_site_U_iso_or_equiv
_atom_site_adp_type
_atom_site_occupancy
_atom_site_symmetry_multiplicity
_atom_site_calc_flag
_atom_site_refinement_flags
Se1 Se 0.11031(3) 0.196194(16) 0.559825(17) 0.03061(9) Uani 1 1 d .
O1 O 0.21289(17) 0.21093(11) 0.48574(11) 0.0320(4) Uani 1 1 d .
O2 O 0.02016(18) 0.21519(11) 0.64121(12) 0.0328(4) Uani 1 1 d .
F1 F -0.15791(17) 0.29199(13) 0.69685(11) 0.0512(5) Uani 1 1 d .
F2 F -0.08886(17) 0.41978(12) 0.68398(12) 0.0510(5) Uani 1 1 d .
F3 F 0.10404(19) 0.36486(14) 0.80551(11) 0.0607(6) Uani 1 1 d .
F4 F -0.21346(19) 0.25914(12) 0.54218(12) 0.0582(5) Uani 1 1 d .
F5 F -0.11931(17) 0.37112(14) 0.52174(11) 0.0570(5) Uani 1 1 d .
F6 F 0.26521(19) 0.41235(12) 0.40153(11) 0.0567(5) Uani 1 1 d .
F7 F -0.27247(16) 0.38578(13) 0.56157(13) 0.0550(5) Uani 1 1 d .
F8 F 0.30170(18) 0.30227(15) 0.77351(14) 0.0715(7) Uani 1 1 d .
N1 N 0.1658(2) 0.00047(15) 0.34868(14) 0.0358(5) Uani 1 1 d .
C1 C 0.1539(2) 0.31217(15) 0.58433(15) 0.0255(5) Uani 1 1 d .
F9 F 0.0611(2) 0.37993(14) 0.29239(11) 0.0677(6) Uani 1 1 d .
F10 F 0.2619(2) 0.28355(15) 0.35211(12) 0.0678(6) Uani 1 1 d .
F11 F 0.43706(19) 0.22376(17) 0.46942(14) 0.0744(7) Uani 1 1 d .
F12 F 0.46258(17) 0.35484(14) 0.51735(14) 0.0668(6) Uani 1 1 d .
F13 F 0.0356(2) 0.23191(17) 0.79900(12) 0.0717(7) Uani 1 1 d .
F14 F 0.0321(2) 0.38087(19) 0.40490(13) 0.0839(8) Uani 1 1 d .
F15 F 0.4462(3) 0.2908(2) 0.65902(14) 0.0995(10) Uani 1 1 d .
C2 C 0.2279(2) 0.35156(17) 0.54726(16) 0.0280(5) Uani 1 1 d .
C3 C 0.1114(2) 0.35468(17) 0.63888(15) 0.0279(5) Uani 1 1 d .
F16 F 0.58011(18) 0.23230(18) 0.61927(16) 0.0802(7) Uani 1 1 d .
F17 F 0.2680(2) 0.24641(19) 0.87398(12) 0.0840(8) Uani 1 1 d .
F18 F 0.0345(2) 0.26161(15) 0.34469(18) 0.1015(11) Uani 1 1 d .
C4 C 0.0342(2) 0.29703(17) 0.67455(16) 0.0293(6) Uani 1 1 d .
C5 C 0.2648(2) 0.29192(17) 0.48928(17) 0.0312(6) Uani 1 1 d .
F19 F 0.2361(2) 0.17502(15) 0.76595(16) 0.0895(9) Uani 1 1 d .
C6 C 0.1440(3) 0.44094(18) 0.65673(17) 0.0347(6) Uani 1 1 d .
H1 H 0.1162 0.4720 0.6941 0.042 Uiso 1 1 calc R
C7 C 0.2605(3) 0.43793(18) 0.56580(17) 0.0351(6) Uani 1 1 d .
H2 H 0.3120 0.4667 0.5417 0.042 Uiso 1 1 calc R
C8 C -0.0942(3) 0.33666(19) 0.65767(17) 0.0353(6) Uani 1 1 d .
C9 C 0.0979(3) 0.2873(2) 0.76718(18) 0.0406(7) Uani 1 1 d .
C10 C 0.2215(3) 0.33098(19) 0.40298(18) 0.0388(7) Uani 1 1 d .
C11 C 0.0850(3) 0.3384(2) 0.36205(19) 0.0477(8) Uani 1 1 d .
C12 C 0.2175(3) 0.48132(18) 0.61948(18) 0.0394(7) Uani 1 1 d .
H3 H 0.2388 0.5406 0.6313 0.047 Uiso 1 1 calc R
C13 C 0.0608(3) 0.05721(19) 0.3514(2) 0.0416(7) Uani 1 1 d .
H4 H 0.0885 0.0943 0.4001 0.050 Uiso 1 1 calc R
H5 H 0.0383 0.0962 0.3039 0.050 Uiso 1 1 calc R
F20 F 0.4200(2) 0.16546(19) 0.61145(19) 0.1134(12) Uani 1 1 d .
C14 C 0.2033(3) -0.06165(19) 0.4192(2) 0.0446(8) Uani 1 1 d .
H6 H 0.1341 -0.1004 0.4157 0.053 Uiso 1 1 calc R
H7 H 0.2700 -0.0985 0.4143 0.053 Uiso 1 1 calc R
C15 C -0.1749(3) 0.3377(2) 0.56887(19) 0.0405(7) Uani 1 1 d .
C16 C 0.2276(3) 0.2522(2) 0.79534(19) 0.0468(8) Uani 1 1 d .
C17 C 0.4618(3) 0.2418(2) 0.6028(2) 0.0529(9) Uani 1 1 d .
C18 C 0.4051(3) 0.2796(2) 0.5182(2) 0.0430(7) Uani 1 1 d .
C19 C 0.3871(3) 0.0193(3) 0.3583(3) 0.0650(11) Uani 1 1 d .
H8 H 0.4156 -0.0131 0.4091 0.097 Uiso 1 1 calc R
H9 H 0.4468 0.0639 0.3578 0.097 Uiso 1 1 calc R
H10 H 0.3766 -0.0207 0.3130 0.097 Uiso 1 1 calc R
C20 C 0.2681(3) 0.0620(2) 0.3506(2) 0.0474(8) Uani 1 1 d .
H11 H 0.2429 0.0971 0.3006 0.057 Uiso 1 1 calc R
H12 H 0.2804 0.1025 0.3965 0.057 Uiso 1 1 calc R
C21 C 0.1294(3) -0.0559(2) 0.2738(2) 0.0521(9) Uani 1 1 d .
H13 H 0.0692 -0.0991 0.2786 0.063 Uiso 1 1 calc R
H14 H 0.2015 -0.0885 0.2719 0.063 Uiso 1 1 calc R
C22 C 0.0762(4) -0.0077(3) 0.1948(2) 0.0724(12) Uani 1 1 d .
H15 H 0.0013 0.0214 0.1941 0.109 Uiso 1 1 calc R
H16 H 0.0586 -0.0490 0.1499 0.109 Uiso 1 1 calc R
H17 H 0.1344 0.0357 0.1893 0.109 Uiso 1 1 calc R
C23 C -0.0498(3) 0.0088(2) 0.3524(3) 0.0620(10) Uani 1 1 d .
H18 H -0.0740 -0.0322 0.3071 0.093 Uiso 1 1 calc R
H19 H -0.1157 0.0501 0.3475 0.093 Uiso 1 1 calc R
H20 H -0.0320 -0.0233 0.4032 0.093 Uiso 1 1 calc R
C24 C 0.2440(4) -0.0193(3) 0.5009(2) 0.0642(10) Uani 1 1 d .
H21 H 0.3135 0.0184 0.5057 0.096 Uiso 1 1 calc R
H22 H 0.2673 -0.0642 0.5428 0.096 Uiso 1 1 calc R
H23 H 0.1776 0.0155 0.5076 0.096 Uiso 1 1 calc R

loop_
_atom_site_aniso_label
_atom_site_aniso_U_11
_atom_site_aniso_U_22
_atom_site_aniso_U_33
_atom_site_aniso_U_23
_atom_site_aniso_U_13
_atom_site_aniso_U_12
Se1 0.03747(16) 0.02263(14) 0.03748(16) -0.00152(11) 0.02010(12) -0.00329(11)
O1 0.0398(11) 0.0252(10) 0.0382(11) -0.0035(8) 0.0226(9) -0.0056(8)
O2 0.0413(11) 0.0268(10) 0.0380(11) 0.0002(8) 0.0233(9) -0.0017(8)
F1 0.0429(10) 0.0671(13) 0.0527(11) 0.0105(9) 0.0279(9) 0.0025(9)
F2 0.0497(11) 0.0413(10) 0.0623(12) -0.0149(9) 0.0187(10) 0.0096(8)
F3 0.0682(13) 0.0749(14) 0.0337(10) -0.0158(9) 0.0096(9) 0.0183(11)
F4 0.0629(13) 0.0429(11) 0.0533(12) -0.0033(9) -0.0023(10) 0.0006(9)
F5 0.0417(10) 0.0830(15) 0.0440(11) 0.0240(10) 0.0109(9) 0.0040(10)
F6 0.0712(13) 0.0494(11) 0.0527(11) 0.0110(9) 0.0246(10) -0.0234(10)
F7 0.0345(9) 0.0549(12) 0.0716(13) 0.0061(10) 0.0117(9) 0.0107(9)
F8 0.0412(11) 0.0880(17) 0.0765(16) 0.0363(13) 0.0071(11) 0.0081(11)
N1 0.0448(14) 0.0283(12) 0.0414(14) -0.0008(10) 0.0236(12) 0.0003(10)
C1 0.0268(12) 0.0206(12) 0.0268(13) 0.0009(10) 0.0056(10) 0.0011(10)
F9 0.0933(17) 0.0643(13) 0.0348(10) 0.0153(9) 0.0060(11) 0.0012(12)
F10 0.0936(17) 0.0782(15) 0.0422(11) -0.0021(10) 0.0366(12) 0.0188(12)
F11 0.0471(12) 0.1068(19) 0.0767(15) -0.0285(14) 0.0304(12) 0.0132(12)
F12 0.0379(10) 0.0691(14) 0.0941(17) 0.0144(12) 0.0225(11) -0.0180(10)
F13 0.0635(13) 0.1131(19) 0.0395(11) 0.0260(11) 0.0181(10) -0.0172(13)
F14 0.0583(13) 0.142(2) 0.0465(12) 0.0140(14) 0.0106(11) 0.0420(15)
F15 0.0902(19) 0.146(3) 0.0488(14) -0.0032(15) 0.0035(13) 0.0663(18)
C2 0.0280(13) 0.0277(13) 0.0286(13) -0.0006(10) 0.0095(11) -0.0028(10)
C3 0.0298(13) 0.0274(13) 0.0263(13) 0.0019(10) 0.0088(11) 0.0015(10)
F16 0.0308(10) 0.1084(19) 0.0940(18) 0.0080(15) 0.0102(11) 0.0138(11)
F17 0.0729(16) 0.135(2) 0.0330(11) 0.0209(13) 0.0021(11) 0.0212(15)
F18 0.0744(16) 0.0556(14) 0.123(2) 0.0319(14) -0.0385(16) -0.0257(12)
C4 0.0331(14) 0.0298(14) 0.0266(13) 0.0018(11) 0.0118(11) 0.0018(11)
C5 0.0306(14) 0.0298(14) 0.0364(15) -0.0019(11) 0.0152(12) -0.0042(11)
F19 0.0880(18) 0.0528(14) 0.0939(18) -0.0079(12) -0.0165(14) 0.0320(12)
C6 0.0399(16) 0.0301(14) 0.0336(15) -0.0044(11) 0.0113(13) 0.0021(12)
C7 0.0363(15) 0.0305(14) 0.0387(16) 0.0004(12) 0.0127(13) -0.0091(12)
C8 0.0392(16) 0.0333(15) 0.0377(16) -0.0021(12) 0.0184(13) 0.0027(12)
C9 0.0492(18) 0.0439(18) 0.0295(15) 0.0032(12) 0.0140(14) -0.0003(14)
C10 0.0517(18) 0.0328(15) 0.0362(16) 0.0006(12) 0.0202(15) -0.0064(13)
C11 0.060(2) 0.0394(17) 0.0370(17) 0.0097(14) 0.0063(16) -0.0040(16)
C12 0.0464(17) 0.0237(14) 0.0447(17) -0.0050(12) 0.0105(14) -0.0083(12)
C13 0.0556(19) 0.0274(15) 0.0522(19) 0.0048(13) 0.0320(16) 0.0100(13)
F20 0.0750(17) 0.093(2) 0.125(2) 0.0577(18) -0.0327(17) -0.0227(15)
C14 0.0483(18) 0.0308(15) 0.061(2) 0.0137(14) 0.0267(17) 0.0047(13)
C15 0.0353(16) 0.0386(16) 0.0485(18) 0.0065(14) 0.0150(14) 0.0053(13)
C16 0.055(2) 0.0434(18) 0.0337(17) 0.0080(14) 0.0036(15) 0.0038(15)
C17 0.0322(17) 0.049(2) 0.071(2) -0.0006(18) 0.0072(17) 0.0033(15)
C18 0.0343(16) 0.0462(18) 0.0527(19) -0.0049(14) 0.0200(15) -0.0049(13)
C19 0.054(2) 0.078(3) 0.075(3) 0.011(2) 0.036(2) -0.0073(19)
C20 0.056(2) 0.0446(18) 0.0506(19) 0.0058(15) 0.0305(17) -0.0102(15)
C21 0.052(2) 0.053(2) 0.056(2) -0.0210(17) 0.0225(18) 0.0023(16)
C22 0.060(2) 0.111(4) 0.046(2) -0.015(2) 0.0172(19) 0.023(2)
C23 0.053(2) 0.051(2) 0.097(3) 0.009(2) 0.045(2) 0.0120(17)
C24 0.084(3) 0.068(3) 0.048(2) 0.0165(18) 0.032(2) 0.012(2)

loop_
_atom_type_symbol
_atom_type_description
_atom_type_scat_dispersion_real
_atom_type_scat_dispersion_imag
_atom_type_scat_source
C C 0.0033 0.0016 'International Tables Vol C Tables 4.2.6.8 and 6.1.1.4'
H H 0.0000 0.0000 'International Tables Vol C Tables 4.2.6.8 and 6.1.1.4'
N N 0.0061 0.0033 'International Tables Vol C Tables 4.2.6.8 and 6.1.1.4'
O O 0.0106 0.0060 'International Tables Vol C Tables 4.2.6.8 and 6.1.1.4'
F F 0.0171 0.0103 'International Tables Vol C Tables 4.2.6.8 and 6.1.1.4'
Se Se -0.0929 2.2259 'International Tables Vol C Tables 4.2.6.8 and 6.1.1.4'

loop_
_geom_angle_atom_site_label_1
_geom_angle_atom_site_label_2
_geom_angle_atom_site_label_3
_geom_angle
C1 Se1 O1 82.42(9)
C1 Se1 O2 82.37(9)
O1 Se1 O2 164.79(7)
C5 O1 Se1 114.30(15)
C4 O2 Se1 114.13(15)
C14 N1 C21 105.8(2)
C14 N1 C20 111.1(2)
C21 N1 C20 112.0(2)
C14 N1 C13 111.0(2)
C21 N1 C13 110.7(2)
C20 N1 C13 106.2(2)
C3 C1 C2 122.8(2)
C3 C1 Se1 118.69(19)
C2 C1 Se1 118.50(19)
C1 C2 C7 118.4(2)
C1 C2 C5 113.9(2)
C7 C2 C5 127.7(2)
C1 C3 C6 118.4(2)
C1 C3 C4 113.7(2)
C6 C3 C4 127.9(2)
O2 C4 C3 111.1(2)
O2 C4 C8 107.6(2)
C3 C4 C8 110.7(2)
O2 C4 C9 107.8(2)
C3 C4 C9 109.7(2)
C8 C4 C9 109.8(2)
O1 C5 C2 110.8(2)
O1 C5 C10 107.9(2)
C2 C5 C10 110.1(2)
O1 C5 C18 107.8(2)
C2 C5 C18 110.5(2)
C10 C5 C18 109.7(2)
C12 C6 C3 119.3(3)
C12 C6 H1 120.4
C3 C6 H1 120.4
C12 C7 C2 119.3(3)
C12 C7 H2 120.4
C2 C7 H2 120.4
F2 C8 F1 106.1(2)
F2 C8 C15 106.3(2)
F1 C8 C15 105.2(2)
F2 C8 C4 111.8(2)
F1 C8 C4 111.1(2)
C15 C8 C4 115.6(2)
F13 C9 F3 107.3(3)
F13 C9 C16 104.7(3)
F3 C9 C16 105.2(3)
F13 C9 C4 110.7(2)
F3 C9 C4 111.2(2)
C16 C9 C4 117.1(3)
F10 C10 F6 105.7(2)
F10 C10 C11 105.4(3)
F6 C10 C11 105.4(3)
F10 C10 C5 111.2(2)
F6 C10 C5 111.7(2)
C11 C10 C5 116.6(2)
F14 C11 F18 109.0(3)
F14 C11 F9 107.2(3)
F18 C11 F9 106.0(3)
F14 C11 C10 112.8(3)
F18 C11 C10 111.3(3)
F9 C11 C10 110.2(3)
C7 C12 C6 121.8(3)
C7 C12 H3 119.1
C6 C12 H3 119.1
C23 C13 N1 115.1(2)
C23 C13 H4 108.5
N1 C13 H4 108.5
C23 C13 H5 108.5
N1 C13 H5 108.5
H4 C13 H5 107.5
C24 C14 N1 115.1(3)
C24 C14 H6 108.5
N1 C14 H6 108.5
C24 C14 H7 108.5
N1 C14 H7 108.5
H6 C14 H7 107.5
F5 C15 F4 108.5(3)
F5 C15 F7 107.9(2)
F4 C15 F7 106.9(2)
F5 C15 C8 112.2(3)
F4 C15 C8 112.1(2)
F7 C15 C8 109.1(3)
F8 C16 F17 107.7(3)
F8 C16 F19 106.0(3)
F17 C16 F19 107.8(3)
F8 C16 C9 112.3(3)
F17 C16 C9 110.1(3)
F19 C16 C9 112.7(3)
F15 C17 F20 106.6(4)
F15 C17 F16 107.0(3)
F20 C17 F16 106.3(3)
F15 C17 C18 113.1(3)
F20 C17 C18 113.3(3)
F16 C17 C18 110.1(3)
F12 C18 F11 107.4(3)
F12 C18 C17 106.2(3)
F11 C18 C17 104.6(3)
F12 C18 C5 111.6(3)
F11 C18 C5 110.5(3)
C17 C18 C5 116.0(3)
C20 C19 H8 109.5
C20 C19 H9 109.5
H8 C19 H9 109.5
C20 C19 H10 109.5
H8 C19 H10 109.5
H9 C19 H10 109.5
C19 C20 N1 115.4(3)
C19 C20 H11 108.4
N1 C20 H11 108.4
C19 C20 H12 108.4
N1 C20 H12 108.4
H11 C20 H12 107.5
N1 C21 C22 115.4(3)
N1 C21 H13 108.4
C22 C21 H13 108.4
N1 C21 H14 108.4
C22 C21 H14 108.4
H13 C21 H14 107.5
C21 C22 H15 109.5
C21 C22 H16 109.5
H15 C22 H16 109.5
C21 C22 H17 109.5
H15 C22 H17 109.5
H16 C22 H17 109.5
C13 C23 H18 109.5
C13 C23 H19 109.5
H18 C23 H19 109.5
C13 C23 H20 109.5
H18 C23 H20 109.5
H19 C23 H20 109.5
C14 C24 H21 109.5
C14 C24 H22 109.5
H21 C24 H22 109.5
C14 C24 H23 109.5
H21 C24 H23 109.5
H22 C24 H23 109.5

loop_
_geom_bond_atom_site_label_1
_geom_bond_atom_site_label_2
_geom_bond_distance
Se1 C1 1.866(2)
Se1 O1 2.0476(18)
Se1 O2 2.0529(18)
O1 C5 1.378(3)
O2 C4 1.375(3)
F1 C8 1.354(3)
F2 C8 1.354(3)
F3 C9 1.360(4)
F4 C15 1.321(4)
F5 C15 1.311(3)
F6 C10 1.355(3)
F7 C15 1.330(3)
F8 C16 1.306(4)
N1 C14 1.511(4)
N1 C21 1.515(4)
N1 C20 1.516(4)
N1 C13 1.519(4)
C1 C3 1.378(3)
C1 C2 1.379(3)
F9 C11 1.325(4)
F10 C10 1.352(3)
F11 C18 1.348(4)
F12 C18 1.340(4)
F13 C9 1.353(4)
F14 C11 1.295(4)
F15 C17 1.299(4)
C2 C7 1.391(4)
C2 C5 1.532(4)
C3 C6 1.387(4)
C3 C4 1.536(4)
F16 C17 1.325(4)
F17 C16 1.308(4)
F18 C11 1.311(4)
C4 C8 1.556(4)
C4 C9 1.559(4)
C5 C10 1.553(4)
C5 C18 1.562(4)
F19 C16 1.311(4)
C6 C12 1.384(4)
C6 H1 0.9500
C7 C12 1.376(4)
C7 H2 0.9500
C8 C15 1.536(4)
C9 C16 1.531(5)
C10 C11 1.525(5)
C12 H3 0.9500
C13 C23 1.496(5)
C13 H4 0.9900
C13 H5 0.9900
F20 C17 1.299(4)
C14 C24 1.504(5)
C14 H6 0.9900
C14 H7 0.9900
C17 C18 1.531(5)
C19 C20 1.504(5)
C19 H8 0.9800
C19 H9 0.9800
C19 H10 0.9800
C20 H11 0.9900
C20 H12 0.9900
C21 C22 1.516(5)
C21 H13 0.9900
C21 H14 0.9900
C22 H15 0.9800
C22 H16 0.9800
C22 H17 0.9800
C23 H18 0.9800
C23 H19 0.9800
C23 H20 0.9800
C24 H21 0.9800
C24 H22 0.9800
C24 H23 0.9800
